data_7033098
loop_
_publ_author_name
'Zhou, Jian'
'Xiao, Hong'
'Xiao, Hong-Ping'
'Yang, Tao'
'Zou, Hua-Hong'
'Liu, Xing'
'Zhao, Rong-Qing'
'Tang, Qiuling'

_publ_section_title
;
 Two types of lanthanide selenidostannates(IV) first prepared under the
 same solvothermal conditions.
;
_journal_issue 3
_journal_name_full 'Dalton transactions (Cambridge, England : 2003)'
_journal_page_first 1350
_journal_page_last 1357
_journal_paper_doi 10.1039/c4dt03099k
_journal_volume 44
_journal_year 2015
_chemical_formula_moiety '2(C16 H48 Cl2 Dy2 N10 O2), Se10 Sn4, 4(H2 O) '
_chemical_formula_sum 'C32 H104 Cl4 Dy4 N20 O8 Se10 Sn4'
_chemical_formula_weight 2953.48
_chemical_name_systematic
; 
 ? 
;
_space_group_IT_number 88
_symmetry_cell_setting tetragonal
_symmetry_space_group_name_Hall '-I 4ad'
_symmetry_space_group_name_H-M 'I 41/a :2'
_atom_sites_solution_hydrogens geom
_atom_sites_solution_primary direct
_atom_sites_solution_secondary difmap
_audit_creation_method SHELXL-97
_cell_angle_alpha 90.00
_cell_angle_beta 90.00
_cell_angle_gamma 90.00
_cell_formula_units_Z 4
_cell_length_a 28.2390(2)
_cell_length_b 28.2390(2)
_cell_length_c 11.0380(2)
_cell_measurement_temperature 296(2)
_cell_volume 8802.16(18)
_computing_cell_refinement 'CrystalClear, Ver. 1.30 (Rigaku/MSC, 2001)'
_computing_data_collection 'CrystalClear, Ver. 1.30 (Rigaku/MSC, 2001)'
_computing_data_reduction 'CrystalStructure, Ver. 3.60 (Rigaku/MSC, 2004)'
_computing_molecular_graphics 'ORTEPII (Johnson, 1976)'
_computing_publication_material SHELXL97
_computing_structure_refinement 'SHELXL97 (Sheldrick, 1997)'
_computing_structure_solution 'SHELXS97 (Sheldrick, 1990)'
_diffrn_ambient_temperature 296(2)
_diffrn_detector_area_resol_mean 7.31
_diffrn_measured_fraction_theta_full 0.998
_diffrn_measured_fraction_theta_max 0.998
_diffrn_measurement_device_type 'Rigaku Mercury'
_diffrn_measurement_method \w
_diffrn_radiation_monochromator graphite
_diffrn_radiation_source 'fine-focus sealed tube'
_diffrn_radiation_type MoK\a
_diffrn_radiation_wavelength 0.71073
_diffrn_reflns_av_R_equivalents 0.0299
_diffrn_reflns_av_unetI/netI 0.0410
_diffrn_reflns_limit_h_max 33
_diffrn_reflns_limit_h_min -25
_diffrn_reflns_limit_k_max 33
_diffrn_reflns_limit_k_min -21
_diffrn_reflns_limit_l_max 13
_diffrn_reflns_limit_l_min -13
_diffrn_reflns_number 10394
_diffrn_reflns_theta_full 25.09
_diffrn_reflns_theta_max 25.09
_diffrn_reflns_theta_min 3.19
_exptl_absorpt_coefficient_mu 8.762
_exptl_absorpt_correction_T_max 0.6685
_exptl_absorpt_correction_T_min 0.4195
_exptl_absorpt_correction_type multi-scan
_exptl_absorpt_process_details 'Jacobson, R. (1998) Private communication'
_exptl_crystal_colour yellow
_exptl_crystal_density_diffrn 2.229
_exptl_crystal_density_method 'not measured'
_exptl_crystal_description sheet
_exptl_crystal_F_000 5328
_exptl_crystal_size_max 0.12
_exptl_crystal_size_mid 0.08
_exptl_crystal_size_min 0.05
_platon_squeeze_details
;
;
_refine_diff_density_max 0.677
_refine_diff_density_min -0.602
_refine_diff_density_rms 0.123
_refine_ls_extinction_method none
_refine_ls_goodness_of_fit_ref 1.085
_refine_ls_hydrogen_treatment constr
_refine_ls_matrix_type full
_refine_ls_number_parameters 178
_refine_ls_number_reflns 3911
_refine_ls_number_restraints 0
_refine_ls_restrained_S_all 1.085
_refine_ls_R_factor_all 0.0405
_refine_ls_R_factor_gt 0.0295
_refine_ls_shift/su_max 0.001
_refine_ls_shift/su_mean 0.000
_refine_ls_structure_factor_coef Fsqd
_refine_ls_weighting_details 'calc w=1/[\s^2^(Fo^2^)+(0.0243P)^2^+10.6460P] where P=(Fo^2^+2Fc^2^)/3'
_refine_ls_weighting_scheme calc
_refine_ls_wR_factor_gt 0.0641
_refine_ls_wR_factor_ref 0.0676
_reflns_number_gt 3241
_reflns_number_total 3911
_reflns_threshold_expression >2sigma(I)
_cod_data_source_file c4dt03099k2.cif
_cod_data_source_block IIb
_cod_depositor_comments
;Adding full bibliography for 7033092--7033100.cif.

The following automatic conversions were performed:

'_symmetry_cell_setting' tag value 'Tetragona' was replaced with
'tetragonal' value as specified in the replacement file
'/home/robertas/cod-tools/perl-scripts/inputs/replacement_values.lst'.

Automatic conversion script
Id: cif_fix_values 3143 2015-03-26 13:38:13Z robertas 
;
_cod_original_sg_symbol_Hall '-I 4ad '
_cod_original_sg_symbol_H-M I41/a
_cod_database_code 7033098

loop_
_symmetry_equiv_pos_as_xyz
'x, y, z'
'-x+1/2, -y, z+1/2'
'-y+3/4, x+1/4, z+1/4'
'y+3/4, -x+3/4, z+3/4'
'x+1/2, y+1/2, z+1/2'
'-x+1, -y+1/2, z+1'
'-y+5/4, x+3/4, z+3/4'
'y+5/4, -x+5/4, z+5/4'
'-x, -y, -z'
'x-1/2, y, -z-1/2'
'y-3/4, -x-1/4, -z-1/4'
'-y-3/4, x-3/4, -z-3/4'
'-x+1/2, -y+1/2, -z+1/2'
'x, y+1/2, -z'
'y-1/4, -x+1/4, -z+1/4'
'-y-1/4, x-1/4, -z-1/4'

loop_
_atom_site_label
_atom_site_type_symbol
_atom_site_fract_x
_atom_site_fract_y
_atom_site_fract_z
_atom_site_U_iso_or_equiv
_atom_site_adp_type
_atom_site_occupancy
_atom_site_symmetry_multiplicity
_atom_site_calc_flag
_atom_site_refinement_flags
Sn1 Sn 0.454448(13) 0.307277(13) 0.24679(3) 0.02705(11) Uani 1 1 d .
Dy1 Dy 0.445975(9) 0.526534(9) 0.06663(2) 0.02533(9) Uani 1 1 d .
Se1 Se 0.39483(2) 0.26187(2) 0.37485(6) 0.03906(18) Uani 1 1 d .
Se2 Se 0.41200(2) 0.36328(2) 0.11802(6) 0.03482(16) Uani 1 1 d .
Se3 Se 0.5000 0.2500 0.11220(7) 0.0334(2) Uani 1 2 d S
Cl1 Cl 0.38776(6) 0.47550(6) -0.08327(16) 0.0522(5) Uani 1 1 d .
O1W O 0.51044(13) 0.54175(12) -0.0445(3) 0.0283(9) Uani 1 1 d .
H1WA H 0.5300 0.5576 -0.0025 0.042 Uiso 1 1 d R
N1 N 0.36311(17) 0.55068(19) 0.1447(5) 0.0485(14) Uani 1 1 d .
H1A H 0.3618 0.5825 0.1499 0.058 Uiso 1 1 calc R
H1B H 0.3413 0.5414 0.0902 0.058 Uiso 1 1 calc R
N2 N 0.41707(17) 0.47624(17) 0.2451(4) 0.0385(13) Uani 1 1 d .
H2C H 0.4216 0.4457 0.2219 0.046 Uiso 1 1 calc R
N3 N 0.50374(16) 0.52880(16) 0.2423(4) 0.0327(12) Uani 1 1 d .
H3C H 0.5329 0.5249 0.2086 0.039 Uiso 1 1 calc R
N4 N 0.45915(16) 0.60952(15) 0.1451(4) 0.0326(12) Uani 1 1 d .
H4C H 0.4352 0.6154 0.1981 0.039 Uiso 1 1 calc R
N5 N 0.41617(19) 0.58964(17) -0.0820(5) 0.0440(14) Uani 1 1 d .
H5A H 0.4356 0.5902 -0.1467 0.053 Uiso 1 1 calc R
H5B H 0.3872 0.5812 -0.1083 0.053 Uiso 1 1 calc R
C1 C 0.3510(3) 0.5304(3) 0.2634(7) 0.060(2) Uani 1 1 d .
H1C H 0.3171 0.5323 0.2762 0.072 Uiso 1 1 calc R
H1D H 0.3666 0.5482 0.3271 0.072 Uiso 1 1 calc R
C2 C 0.3662(2) 0.4804(2) 0.2680(7) 0.060(2) Uani 1 1 d .
H2A H 0.3489 0.4623 0.2078 0.071 Uiso 1 1 calc R
H2B H 0.3589 0.4673 0.3471 0.071 Uiso 1 1 calc R
C3 C 0.4463(2) 0.4824(2) 0.3544(5) 0.0458(17) Uani 1 1 d .
H3A H 0.4423 0.4551 0.4067 0.055 Uiso 1 1 calc R
H3B H 0.4355 0.5101 0.3984 0.055 Uiso 1 1 calc R
C4 C 0.4974(2) 0.4881(2) 0.3242(5) 0.0441(17) Uani 1 1 d .
H4A H 0.5155 0.4930 0.3978 0.053 Uiso 1 1 calc R
H4B H 0.5090 0.4595 0.2854 0.053 Uiso 1 1 calc R
C5 C 0.5057(2) 0.5747(2) 0.3058(6) 0.0442(16) Uani 1 1 d .
H5C H 0.5349 0.5770 0.3519 0.053 Uiso 1 1 calc R
H5D H 0.4793 0.5773 0.3618 0.053 Uiso 1 1 calc R
C6 C 0.5034(2) 0.6139(2) 0.2147(6) 0.0398(16) Uani 1 1 d .
H6A H 0.5043 0.6443 0.2556 0.048 Uiso 1 1 calc R
H6B H 0.5304 0.6120 0.1605 0.048 Uiso 1 1 calc R
C7 C 0.4555(2) 0.6461(2) 0.0489(6) 0.0459(17) Uani 1 1 d .
H7A H 0.4841 0.6459 0.0003 0.055 Uiso 1 1 calc R
H7B H 0.4526 0.6771 0.0860 0.055 Uiso 1 1 calc R
C8 C 0.4134(2) 0.6374(2) -0.0312(6) 0.0475(18) Uani 1 1 d .
H8A H 0.3845 0.6407 0.0154 0.057 Uiso 1 1 calc R
H8B H 0.4129 0.6605 -0.0962 0.057 Uiso 1 1 calc R

loop_
_atom_site_aniso_label
_atom_site_aniso_U_11
_atom_site_aniso_U_22
_atom_site_aniso_U_33
_atom_site_aniso_U_23
_atom_site_aniso_U_13
_atom_site_aniso_U_12
Sn1 0.0271(2) 0.0224(2) 0.0317(2) 0.00265(18) -0.00321(18) 0.00146(16)
Dy1 0.02327(16) 0.02043(15) 0.03230(16) -0.00466(13) 0.00282(12) 0.00142(10)
Se1 0.0237(3) 0.0453(4) 0.0482(4) 0.0159(3) -0.0005(3) 0.0009(3)
Se2 0.0404(4) 0.0230(3) 0.0410(4) 0.0021(3) -0.0141(3) 0.0023(2)
Se3 0.0414(5) 0.0277(5) 0.0311(4) 0.000 0.000 0.0056(4)
Cl1 0.0408(10) 0.0480(10) 0.0679(11) -0.0134(9) -0.0135(9) -0.0059(8)
O1W 0.029(2) 0.021(2) 0.035(2) -0.0072(18) 0.0013(18) -0.0024(16)
N1 0.031(3) 0.048(4) 0.067(4) -0.004(3) 0.008(3) 0.004(3)
N2 0.046(3) 0.028(3) 0.042(3) -0.005(3) 0.013(3) -0.003(2)
N3 0.031(3) 0.035(3) 0.031(3) -0.011(2) 0.001(2) 0.001(2)
N4 0.033(3) 0.026(3) 0.039(3) -0.003(2) 0.009(2) 0.001(2)
N5 0.046(3) 0.037(3) 0.049(3) 0.000(3) -0.002(3) 0.011(2)
C1 0.041(4) 0.061(5) 0.079(5) -0.004(5) 0.026(4) 0.005(4)
C2 0.049(5) 0.052(5) 0.077(5) 0.008(4) 0.026(4) -0.006(4)
C3 0.068(5) 0.040(4) 0.030(3) 0.001(3) 0.011(4) -0.007(3)
C4 0.061(5) 0.039(4) 0.032(3) 0.005(3) -0.011(4) 0.006(3)
C5 0.044(4) 0.044(4) 0.045(4) -0.015(3) -0.006(3) -0.004(3)
C6 0.039(4) 0.030(4) 0.050(4) -0.011(3) 0.002(3) -0.007(3)
C7 0.053(4) 0.024(3) 0.060(4) 0.001(3) 0.018(4) 0.005(3)
C8 0.048(4) 0.032(4) 0.062(4) 0.008(4) 0.004(4) 0.013(3)

loop_
_atom_type_symbol
_atom_type_description
_atom_type_scat_dispersion_real
_atom_type_scat_dispersion_imag
_atom_type_scat_source
C C 0.0033 0.0016 'International Tables Vol C Tables 4.2.6.8 and 6.1.1.4'
H H 0.0000 0.0000 'International Tables Vol C Tables 4.2.6.8 and 6.1.1.4'
N N 0.0061 0.0033 'International Tables Vol C Tables 4.2.6.8 and 6.1.1.4'
O O 0.0106 0.0060 'International Tables Vol C Tables 4.2.6.8 and 6.1.1.4'
Dy Dy -0.1892 4.4098 'International Tables Vol C Tables 4.2.6.8 and 6.1.1.4'
Sn Sn -0.6537 1.4246 'International Tables Vol C Tables 4.2.6.8 and 6.1.1.4'
Se Se -0.0929 2.2259 'International Tables Vol C Tables 4.2.6.8 and 6.1.1.4'
Cl Cl 0.1484 0.1585 'International Tables Vol C Tables 4.2.6.8 and 6.1.1.4'

loop_
_geom_angle_atom_site_label_1
_geom_angle_atom_site_label_2
_geom_angle_atom_site_label_3
_geom_angle
_geom_angle_site_symmetry_1
_geom_angle_site_symmetry_3
Se2 Sn1 Se1 107.04(2) . 11_666
Se2 Sn1 Se1 108.97(2) . .
Se1 Sn1 Se1 112.353(17) 11_666 .
Se2 Sn1 Se3 108.67(3) . .
Se1 Sn1 Se3 109.93(2) 11_666 .
Se1 Sn1 Se3 109.78(2) . .
O1W Dy1 O1W 70.58(14) . 9_665
O1W Dy1 N4 83.68(14) . .
O1W Dy1 N4 137.32(14) 9_665 .
O1W Dy1 N3 83.75(14) . .
O1W Dy1 N3 76.00(14) 9_665 .
N4 Dy1 N3 67.63(15) . .
O1W Dy1 N2 141.95(14) . .
O1W Dy1 N2 77.72(14) 9_665 .
N4 Dy1 N2 107.31(15) . .
N3 Dy1 N2 68.33(15) . .
O1W Dy1 N5 77.44(15) . .
O1W Dy1 N5 133.64(14) 9_665 .
N4 Dy1 N5 67.85(16) . .
N3 Dy1 N5 133.09(16) . .
N2 Dy1 N5 140.59(16) . .
O1W Dy1 N1 150.31(15) . .
O1W Dy1 N1 137.79(15) 9_665 .
N4 Dy1 N1 76.96(16) . .
N3 Dy1 N1 108.72(16) . .
N2 Dy1 N1 66.52(16) . .
N5 Dy1 N1 74.51(17) . .
O1W Dy1 Cl1 104.95(10) . .
O1W Dy1 Cl1 79.41(10) 9_665 .
N4 Dy1 Cl1 141.52(11) . .
N3 Dy1 Cl1 149.41(11) . .
N2 Dy1 Cl1 88.95(12) . .
N5 Dy1 Cl1 77.43(12) . .
N1 Dy1 Cl1 78.29(13) . .
O1W Dy1 Dy1 35.86(8) . 9_665
O1W Dy1 Dy1 34.72(9) 9_665 9_665
N4 Dy1 Dy1 112.97(11) . 9_665
N3 Dy1 Dy1 77.52(10) . 9_665
N2 Dy1 Dy1 110.09(11) . 9_665
N5 Dy1 Dy1 107.30(12) . 9_665
N1 Dy1 Dy1 169.97(12) . 9_665
Cl1 Dy1 Dy1 92.39(4) . 9_665
Sn1 Se1 Sn1 106.20(3) 16_656 .
Sn1 Se3 Sn1 108.58(3) 6_554 .
Dy1 O1W Dy1 109.42(14) . 9_665
Dy1 O1W H1WA 109.4 . .
Dy1 O1W H1WA 98.7 9_665 .
C1 N1 Dy1 113.9(4) . .
C1 N1 H1A 108.8 . .
Dy1 N1 H1A 108.8 . .
C1 N1 H1B 108.8 . .
Dy1 N1 H1B 108.8 . .
H1A N1 H1B 107.7 . .
C2 N2 C3 113.5(5) . .
C2 N2 Dy1 113.6(4) . .
C3 N2 Dy1 112.7(3) . .
C2 N2 H2C 105.3 . .
C3 N2 H2C 105.3 . .
Dy1 N2 H2C 105.3 . .
C4 N3 C5 113.5(4) . .
C4 N3 Dy1 111.8(3) . .
C5 N3 Dy1 114.2(4) . .
C4 N3 H3C 105.4 . .
C5 N3 H3C 105.4 . .
Dy1 N3 H3C 105.4 . .
C6 N4 C7 112.0(5) . .
C6 N4 Dy1 112.4(3) . .
C7 N4 Dy1 113.0(3) . .
C6 N4 H4C 106.3 . .
C7 N4 H4C 106.3 . .
Dy1 N4 H4C 106.3 . .
C8 N5 Dy1 114.4(4) . .
C8 N5 H5A 108.7 . .
Dy1 N5 H5A 108.7 . .
C8 N5 H5B 108.7 . .
Dy1 N5 H5B 108.7 . .
H5A N5 H5B 107.6 . .
N1 C1 C2 109.6(6) . .
N1 C1 H1C 109.8 . .
C2 C1 H1C 109.8 . .
N1 C1 H1D 109.8 . .
C2 C1 H1D 109.8 . .
H1C C1 H1D 108.2 . .
C1 C2 N2 111.0(5) . .
C1 C2 H2A 109.4 . .
N2 C2 H2A 109.4 . .
C1 C2 H2B 109.4 . .
N2 C2 H2B 109.4 . .
H2A C2 H2B 108.0 . .
N2 C3 C4 111.8(5) . .
N2 C3 H3A 109.2 . .
C4 C3 H3A 109.2 . .
N2 C3 H3B 109.2 . .
C4 C3 H3B 109.2 . .
H3A C3 H3B 107.9 . .
N3 C4 C3 109.8(5) . .
N3 C4 H4A 109.7 . .
C3 C4 H4A 109.7 . .
N3 C4 H4B 109.7 . .
C3 C4 H4B 109.7 . .
H4A C4 H4B 108.2 . .
N3 C5 C6 109.2(5) . .
N3 C5 H5C 109.8 . .
C6 C5 H5C 109.8 . .
N3 C5 H5D 109.8 . .
C6 C5 H5D 109.8 . .
H5C C5 H5D 108.3 . .
N4 C6 C5 109.0(5) . .
N4 C6 H6A 109.9 . .
C5 C6 H6A 109.9 . .
N4 C6 H6B 109.9 . .
C5 C6 H6B 109.9 . .
H6A C6 H6B 108.3 . .
N4 C7 C8 111.2(5) . .
N4 C7 H7A 109.4 . .
C8 C7 H7A 109.4 . .
N4 C7 H7B 109.4 . .
C8 C7 H7B 109.4 . .
H7A C7 H7B 108.0 . .
N5 C8 C7 109.6(5) . .
N5 C8 H8A 109.7 . .
C7 C8 H8A 109.7 . .
N5 C8 H8B 109.7 . .
C7 C8 H8B 109.7 . .
H8A C8 H8B 108.2 . .

loop_
_geom_bond_atom_site_label_1
_geom_bond_atom_site_label_2
_geom_bond_distance
_geom_bond_site_symmetry_2
Sn1 Se2 2.4409(7) .
Sn1 Se1 2.5427(7) 11_666
Sn1 Se1 2.5449(7) .
Sn1 Se3 2.5452(6) .
Dy1 O1W 2.237(3) .
Dy1 O1W 2.301(3) 9_665
Dy1 N4 2.526(4) .
Dy1 N3 2.535(4) .
Dy1 N2 2.562(5) .
Dy1 N5 2.564(5) .
Dy1 N1 2.585(5) .
Dy1 Cl1 2.7418(16) .
Dy1 Dy1 3.7040(5) 9_665
Se1 Sn1 2.5427(7) 16_656
Se3 Sn1 2.5452(6) 6_554
O1W Dy1 2.301(3) 9_665
O1W H1WA 0.8499 .
N1 C1 1.471(8) .
N1 H1A 0.9000 .
N1 H1B 0.9000 .
N2 C2 1.463(8) .
N2 C3 1.471(7) .
N2 H2C 0.9100 .
N3 C4 1.474(7) .
N3 C5 1.475(7) .
N3 H3C 0.9100 .
N4 C6 1.472(7) .
N4 C7 1.485(7) .
N4 H4C 0.9100 .
N5 C8 1.462(7) .
N5 H5A 0.9000 .
N5 H5B 0.9000 .
C1 C2 1.475(9) .
C1 H1C 0.9700 .
C1 H1D 0.9700 .
C2 H2A 0.9700 .
C2 H2B 0.9700 .
C3 C4 1.490(8) .
C3 H3A 0.9700 .
C3 H3B 0.9700 .
C4 H4A 0.9700 .
C4 H4B 0.9700 .
C5 C6 1.496(8) .
C5 H5C 0.9700 .
C5 H5D 0.9700 .
C6 H6A 0.9700 .
C6 H6B 0.9700 .
C7 C8 1.500(9) .
C7 H7A 0.9700 .
C7 H7B 0.9700 .
C8 H8A 0.9700 .
C8 H8B 0.9700 .

loop_
_platon_squeeze_void_nr
_platon_squeeze_void_average_x
_platon_squeeze_void_average_y
_platon_squeeze_void_average_z
_platon_squeeze_void_volume
_platon_squeeze_void_count_electrons
1 0.250 0.500 0.126 467.0 95.3
2 0.250 1.000 0.870 467.0 95.3
3 0.750 0.500 0.370 467.0 95.3
4 0.750 1.000 0.626 467.0 95.3
